data_2231990
loop_
_publ_author_name
'Bortoluzzi, Adailton J.'
'Sebr\~ao, Damianni'
'S\'a, Marcus M.'
'Nascimento, M. G.'

_publ_section_title
;
 5-<i>O</i>-Acetyl-<small>D</small>-ribono-1,4-lactone
;
_journal_coeditor_code LR2026
_journal_issue 10
_journal_name_full 'Acta Crystallographica Section E'
_journal_page_first o2778
_journal_paper_doi 10.1107/S1600536811038670
_journal_volume 67
_journal_year 2011
_chemical_formula_iupac 'C7 H10 O6'
_chemical_formula_moiety 'C7 H10 O6'
_chemical_formula_sum 'C7 H10 O6'
_chemical_formula_weight 190.15
_chemical_name_systematic
;
5-<i>O</i>-Acetyl-D-ribono-1,4-lactone
;
_space_group_IT_number 4
_symmetry_cell_setting monoclinic
_symmetry_space_group_name_Hall 'P 2yb'
_symmetry_space_group_name_H-M 'P 1 21 1'
_atom_sites_solution_hydrogens geom
_atom_sites_solution_primary direct
_atom_sites_solution_secondary difmap
_audit_creation_method SHELXL-97
_cell_angle_alpha 90.00
_cell_angle_beta 95.118(12)
_cell_angle_gamma 90.00
_cell_formula_units_Z 2
_cell_length_a 6.1409(4)
_cell_length_b 5.1952(15)
_cell_length_c 13.1844(18)
_cell_measurement_reflns_used 25
_cell_measurement_temperature 293(2)
_cell_measurement_theta_max 20.49
_cell_measurement_theta_min 3.54
_cell_volume 418.95(14)
_computing_cell_refinement
;
SET4 in CAD-4 Software  (Enraf--Nonius, 1989)
;
_computing_data_collection 'CAD-4 Software (Enraf--Nonius, 1989)'
_computing_data_reduction 'HELENA (Spek, 1996)'
_computing_molecular_graphics
;
PLATON (Spek, 2009)
;
_computing_publication_material
;
SHELXL97 (Sheldrick, 2008)
;
_computing_structure_refinement 'SHELXL97 (Sheldrick, 2008)'
_computing_structure_solution 'SIR97 (Altomare <i>et al.</i>, 1999)'
_diffrn_ambient_temperature 293(2)
_diffrn_measured_fraction_theta_full 0.998
_diffrn_measured_fraction_theta_max 0.998
_diffrn_measurement_device_type 'Enraf--Nonius CAD-4 diffractometer'
_diffrn_measurement_method \w--2\q
_diffrn_radiation_monochromator graphite
_diffrn_radiation_source 'fine-focus sealed tube'
_diffrn_radiation_type MoK\a
_diffrn_radiation_wavelength 0.71073
_diffrn_reflns_av_R_equivalents 0.0460
_diffrn_reflns_av_sigmaI/netI 0.0447
_diffrn_reflns_limit_h_max 8
_diffrn_reflns_limit_h_min -8
_diffrn_reflns_limit_k_max 2
_diffrn_reflns_limit_k_min -7
_diffrn_reflns_limit_l_max 2
_diffrn_reflns_limit_l_min -18
_diffrn_reflns_number 2164
_diffrn_reflns_theta_full 29.96
_diffrn_reflns_theta_max 29.96
_diffrn_reflns_theta_min 1.55
_diffrn_standards_decay_% 1
_diffrn_standards_interval_count 200
_diffrn_standards_number 3
_exptl_absorpt_coefficient_mu 0.134
_exptl_absorpt_correction_type none
_exptl_crystal_colour colorless
_exptl_crystal_density_diffrn 1.507
_exptl_crystal_density_method 'not measured'
_exptl_crystal_description prismatic
_exptl_crystal_F_000 200
_exptl_crystal_size_max 0.50
_exptl_crystal_size_mid 0.30
_exptl_crystal_size_min 0.13
_refine_diff_density_max 0.286
_refine_diff_density_min -0.182
_refine_ls_extinction_method none
_refine_ls_goodness_of_fit_ref 1.072
_refine_ls_hydrogen_treatment mixed
_refine_ls_matrix_type full
_refine_ls_number_parameters 127
_refine_ls_number_reflns 1346
_refine_ls_number_restraints 1
_refine_ls_restrained_S_all 1.072
_refine_ls_R_factor_all 0.0741
_refine_ls_R_factor_gt 0.0468
_refine_ls_shift/su_max 0.000
_refine_ls_shift/su_mean 0.000
_refine_ls_structure_factor_coef Fsqd
_refine_ls_weighting_details 'calc w=1/[\s^2^(Fo^2^)+(0.0807P)^2^+0.0065P] where P=(Fo^2^+2Fc^2^)/3'
_refine_ls_weighting_scheme calc
_refine_ls_wR_factor_gt 0.1234
_refine_ls_wR_factor_ref 0.1346
_reflns_number_gt 1015
_reflns_number_total 1346
_reflns_threshold_expression >2\s(I)
_cod_data_source_file lr2026.cif
_cod_data_source_block I
_cod_original_sg_symbol_H-M 'P 21'
_cod_database_code 2231990
_cod_database_fobs_code 2231990

loop_
_symmetry_equiv_pos_as_xyz
'x, y, z'
'-x, y+1/2, -z'

loop_
_atom_site_type_symbol
_atom_site_label
_atom_site_fract_x
_atom_site_fract_y
_atom_site_fract_z
_atom_site_U_iso_or_equiv
_atom_site_adp_type
_atom_site_calc_flag
_atom_site_refinement_flags
_atom_site_occupancy
_atom_site_symmetry_multiplicity
C C1 0.4264(4) -0.0865(5) 0.32056(19) 0.0355(5) Uani d . 1 1
C C2 0.4464(4) 0.1808(5) 0.3674(2) 0.0344(5) Uani d . 1 1
H H2 0.4839 0.3062 0.3162 0.041 Uiso calc R 1 1
C C3 0.2154(4) 0.2326(5) 0.3976(2) 0.0364(6) Uani d . 1 1
H H3A 0.1774 0.4155 0.3913 0.044 Uiso calc R 1 1
C C4 0.0742(4) 0.0687(6) 0.3213(2) 0.0405(6) Uani d . 1 1
H H4A -0.0460 -0.0050 0.3559 0.049 Uiso calc R 1 1
C C5 -0.0206(5) 0.2048(8) 0.2270(2) 0.0507(8) Uani d . 1 1
H H5A -0.1029 0.0850 0.1820 0.061 Uiso calc R 1 1
H H5B -0.1181 0.3413 0.2448 0.061 Uiso calc R 1 1
C C6 0.1100(5) 0.5012(7) 0.1095(2) 0.0482(7) Uani d . 1 1
C C7 0.3079(6) 0.5894(10) 0.0629(3) 0.0660(11) Uani d . 1 1
H H7A 0.3294 0.4848 0.0046 0.099 Uiso calc R 1 1
H H7B 0.4329 0.5748 0.1118 0.099 Uiso calc R 1 1
H H7C 0.2895 0.7658 0.0422 0.099 Uiso calc R 1 1
O O1 0.2157(3) -0.1406(4) 0.29314(16) 0.0433(5) Uani d . 1 1
O O2 0.5706(3) -0.2355(4) 0.30942(17) 0.0480(5) Uani d . 1 1
O O3 0.6139(3) 0.1709(5) 0.44808(17) 0.0449(5) Uani d . 1 1
O O4 0.1877(3) 0.1377(5) 0.49711(16) 0.0445(5) Uani d . 1 1
O O5 0.1590(3) 0.3103(5) 0.17745(16) 0.0482(6) Uani d . 1 1
O O6 -0.0705(4) 0.5837(6) 0.0916(2) 0.0666(8) Uani d . 1 1
H H3 0.661(6) 0.325(9) 0.455(3) 0.047(10) Uiso d . 1 1
H H4 0.265(7) 0.229(12) 0.540(4) 0.070(14) Uiso d . 1 1

loop_
_atom_site_aniso_label
_atom_site_aniso_U_11
_atom_site_aniso_U_22
_atom_site_aniso_U_33
_atom_site_aniso_U_12
_atom_site_aniso_U_13
_atom_site_aniso_U_23
C1 0.0392(12) 0.0292(12) 0.0375(12) -0.0038(11) 0.0002(10) 0.0020(11)
C2 0.0301(10) 0.0282(12) 0.0445(13) -0.0040(10) 0.0004(9) 0.0007(11)
C3 0.0332(11) 0.0304(14) 0.0452(13) 0.0003(10) 0.0004(9) -0.0002(11)
C4 0.0320(11) 0.0398(16) 0.0489(14) -0.0059(12) -0.0006(10) 0.0034(13)
C5 0.0368(12) 0.060(2) 0.0535(16) -0.0001(15) -0.0068(11) 0.0076(17)
C6 0.0556(16) 0.0446(16) 0.0417(14) 0.0035(16) -0.0107(12) -0.0012(14)
C7 0.068(2) 0.078(3) 0.0513(18) -0.002(2) 0.0015(16) 0.015(2)
O1 0.0416(9) 0.0331(10) 0.0535(11) -0.0079(9) -0.0054(8) -0.0032(9)
O2 0.0480(11) 0.0389(12) 0.0566(12) 0.0027(10) 0.0018(9) -0.0052(10)
O3 0.0371(9) 0.0401(13) 0.0555(12) -0.0052(10) -0.0078(8) -0.0051(10)
O4 0.0411(9) 0.0487(13) 0.0438(10) 0.0013(10) 0.0033(8) -0.0021(10)
O5 0.0429(10) 0.0534(14) 0.0478(11) 0.0049(10) 0.0014(8) 0.0081(11)
O6 0.0569(13) 0.0666(18) 0.0728(15) 0.0090(13) -0.0140(11) 0.0155(15)

loop_
_atom_type_symbol
_atom_type_description
_atom_type_scat_dispersion_real
_atom_type_scat_dispersion_imag
_atom_type_scat_source
C C 0.0033 0.0000 'International Tables Vol C Tables 4.2.6.8 and 6.1.1.4'
H H 0.0000 0.0000 'International Tables Vol C Tables 4.2.6.8 and 6.1.1.4'
O O 0.0106 0.0000 'International Tables Vol C Tables 4.2.6.8 and 6.1.1.4'

loop_
_geom_angle_atom_site_label_1
_geom_angle_atom_site_label_2
_geom_angle_atom_site_label_3
_geom_angle
O2 C1 O1 122.6(3)
O2 C1 C2 127.4(2)
O1 C1 C2 110.0(2)
O3 C2 C1 107.4(2)
O3 C2 C3 116.1(2)
C1 C2 C3 102.9(2)
O3 C2 H2 110.0
C1 C2 H2 110.0
C3 C2 H2 110.0
O4 C3 C4 107.8(2)
O4 C3 C2 111.6(2)
C4 C3 C2 102.4(2)
O4 C3 H3A 111.5
C4 C3 H3A 111.5
C2 C3 H3A 111.5
O1 C4 C5 109.6(3)
O1 C4 C3 105.5(2)
C5 C4 C3 116.0(3)
O1 C4 H4A 108.5
C5 C4 H4A 108.5
C3 C4 H4A 108.5
O5 C5 C4 107.4(2)
O5 C5 H5A 110.2
C4 C5 H5A 110.2
O5 C5 H5B 110.2
C4 C5 H5B 110.2
H5A C5 H5B 108.5
O6 C6 O5 122.9(3)
O6 C6 C7 126.1(3)
O5 C6 C7 111.0(3)
C6 C7 H7A 109.5
C6 C7 H7B 109.5
H7A C7 H7B 109.5
C6 C7 H7C 109.5
H7A C7 H7C 109.5
H7B C7 H7C 109.5
C1 O1 C4 110.9(2)
C2 O3 H3 105(2)
C3 O4 H4 108(3)
C6 O5 C5 116.4(2)

loop_
_geom_bond_atom_site_label_1
_geom_bond_atom_site_label_2
_geom_bond_distance
C1 O2 1.195(3)
C1 O1 1.342(3)
C1 C2 1.521(4)
C2 O3 1.413(3)
C2 C3 1.531(4)
C2 H2 0.9800
C3 O4 1.425(4)
C3 C4 1.528(4)
C3 H3A 0.9800
C4 O1 1.460(4)
C4 C5 1.502(4)
C4 H4A 0.9800
C5 O5 1.439(4)
C5 H5A 0.9700
C5 H5B 0.9700
C6 O6 1.192(4)
C6 O5 1.352(4)
C6 C7 1.482(5)
C7 H7A 0.9600
C7 H7B 0.9600
C7 H7C 0.9600
O3 H3 0.85(5)
O4 H4 0.85(5)

loop_
_geom_hbond_atom_site_label_D
_geom_hbond_atom_site_label_H
_geom_hbond_atom_site_label_A
_geom_hbond_site_symmetry_A
_geom_hbond_distance_DH
_geom_hbond_distance_HA
_geom_hbond_distance_DA
_geom_hbond_angle_DHA
_geom_hbond_publ_flag
O3 H3 O4 2_656 0.85(5) 1.95(5) 2.781(3) 164(3) y
O4 H4 O2 2_656 0.85(5) 2.15(5) 2.910(3) 148(5) y
O4 H4 O3 2_656 0.85(5) 2.41(6) 3.086(4) 136(4) y

loop_
_cod_related_entry_id
_cod_related_entry_database
_cod_related_entry_code
1 ChemSpider 27474327
